data_1505441
loop_
_publ_author_name
'Wang, Qi-Qiang'
'Wang, De-Xian'
'Zheng, Qi-Yu'
'Wang, Mei-Xiang'

_publ_section_title
;
 Formation and conformational conversion of flattened partial cone oxygen
 bridged calix[2]arene[2]triazines.
;
_journal_issue 15
_journal_name_full 'Organic letters'
_journal_page_first 2847
_journal_page_last 2850
_journal_paper_doi 10.1021/ol0710008
_journal_volume 9
_journal_year 2007
_chemical_formula_sum 'C36 H24 Cl2 N6 O10'
_chemical_formula_weight 771.51
_chemical_name_systematic
; 
 ? 
;
_space_group_IT_number 2
_symmetry_cell_setting triclinic
_symmetry_space_group_name_Hall '-P 1'
_symmetry_space_group_name_H-M 'P -1'
_atom_sites_solution_hydrogens geom
_atom_sites_solution_primary direct
_atom_sites_solution_secondary difmap
_audit_creation_method SHELXL-97
_cell_angle_alpha 109.12(3)
_cell_angle_beta 94.12(3)
_cell_angle_gamma 106.63(3)
_cell_formula_units_Z 2
_cell_length_a 9.3832(19)
_cell_length_b 13.585(3)
_cell_length_c 15.427(3)
_cell_measurement_reflns_used 16171
_cell_measurement_temperature 293(2)
_cell_measurement_theta_max 27.48
_cell_measurement_theta_min 1.42
_cell_volume 1750.3(8)
_computing_cell_refinement 'Rapid Auto(Rigaku 2001)'
_computing_data_collection 'Rapid Auto(Rigaku 2001)'
_computing_data_reduction 'Rapid Auto(Rigaku 2001)'
_computing_structure_refinement 'SHELXL-97 (Sheldrick, 1997)'
_computing_structure_solution 'SHELXS-97 (Sheldrick, 1990)'
_diffrn_ambient_temperature 293(2)
_diffrn_measured_fraction_theta_full 0.962
_diffrn_measured_fraction_theta_max 0.962
_diffrn_measurement_device_type 'Rigaku raxis RApid IP Area Detector'
_diffrn_measurement_method '\w oscillation'
_diffrn_radiation_monochromator graphite
_diffrn_radiation_source 'Rotating Anode'
_diffrn_radiation_type MoK\a
_diffrn_radiation_wavelength 0.71073
_diffrn_reflns_av_R_equivalents 0.0414
_diffrn_reflns_av_sigmaI/netI 0.0408
_diffrn_reflns_limit_h_max 12
_diffrn_reflns_limit_h_min -12
_diffrn_reflns_limit_k_max 16
_diffrn_reflns_limit_k_min -17
_diffrn_reflns_limit_l_max 19
_diffrn_reflns_limit_l_min -20
_diffrn_reflns_number 16171
_diffrn_reflns_theta_full 27.48
_diffrn_reflns_theta_max 27.48
_diffrn_reflns_theta_min 1.42
_exptl_absorpt_coefficient_mu 0.255
_exptl_absorpt_correction_T_max 0.9338
_exptl_absorpt_correction_T_min 0.8229
_exptl_absorpt_correction_type empirical
_exptl_absorpt_process_details abscor
_exptl_crystal_colour colorless
_exptl_crystal_density_diffrn 1.464
_exptl_crystal_density_method 'not measured'
_exptl_crystal_description prism
_exptl_crystal_F_000 792
_exptl_crystal_size_max 0.80
_exptl_crystal_size_mid 0.33
_exptl_crystal_size_min 0.27
_refine_diff_density_max 0.388
_refine_diff_density_min -0.439
_refine_diff_density_rms 0.115
_refine_ls_extinction_method none
_refine_ls_goodness_of_fit_ref 1.066
_refine_ls_hydrogen_treatment constr
_refine_ls_matrix_type full
_refine_ls_number_parameters 487
_refine_ls_number_reflns 7708
_refine_ls_number_restraints 0
_refine_ls_restrained_S_all 1.066
_refine_ls_R_factor_all 0.0894
_refine_ls_R_factor_gt 0.0548
_refine_ls_shift/su_max 0.001
_refine_ls_shift/su_mean 0.000
_refine_ls_structure_factor_coef Fsqd
_refine_ls_weighting_details 'calc w=1/[\s^2^(Fo^2^)+(0.0834P)^2^+0.4667P] where P=(Fo^2^+2Fc^2^)/3'
_refine_ls_weighting_scheme calc
_refine_ls_wR_factor_gt 0.1422
_refine_ls_wR_factor_ref 0.1659
_reflns_number_gt 5240
_reflns_number_total 7708
_reflns_threshold_expression >2sigma(I)
_cod_data_source_file ol0710008si20070429_041030.cif
_cod_data_source_block a
_cod_depositor_comments
;
The following automatic conversions were performed:

'_symmetry_cell_setting' value 'Triclinic' changed to 'triclinic'
according to /home/saulius/struct/CIF-dictionaries/cif_core.dic
dictionary named 'cif_core.dic' version 2.4.1 from 2010-06-29.

Automatic conversion script
Id: cif_fix_values 1715 2011-07-08 13:25:40Z adriana 
;
_cod_original_cell_volume 1750.2(6)
_cod_original_sg_symbol_H-M P-1
_cod_database_code 1505441

loop_
_symmetry_equiv_pos_as_xyz
'x, y, z'
'-x, -y, -z'

loop_
_atom_site_label
_atom_site_type_symbol
_atom_site_fract_x
_atom_site_fract_y
_atom_site_fract_z
_atom_site_U_iso_or_equiv
_atom_site_adp_type
_atom_site_occupancy
_atom_site_symmetry_multiplicity
_atom_site_calc_flag
_atom_site_refinement_flags
Cl1 Cl 1.26058(9) 0.75101(6) -0.45472(6) 0.0652(2) Uani 1 1 d .
Cl2 Cl 0.63041(10) 0.74417(7) 0.17020(5) 0.0653(2) Uani 1 1 d .
O1 O 1.11304(19) 0.51415(15) -0.27966(13) 0.0447(4) Uani 1 1 d .
O2 O 0.8240(2) 0.48244(14) -0.03847(12) 0.0426(4) Uani 1 1 d .
O3 O 0.4956(2) 0.61261(14) -0.16530(12) 0.0446(4) Uani 1 1 d .
O4 O 0.7433(2) 0.59120(15) -0.42926(13) 0.0467(4) Uani 1 1 d .
O5 O 0.7612(3) 0.11598(17) -0.40175(15) 0.0682(6) Uani 1 1 d .
O6 O 0.5967(3) 0.12524(17) -0.30356(16) 0.0711(7) Uani 1 1 d .
O7 O 0.3632(3) 0.20937(17) -0.51015(16) 0.0716(6) Uani 1 1 d .
O8 O 0.2252(3) 0.23597(18) -0.39795(18) 0.0775(7) Uani 1 1 d .
O9 O 1.0220(2) 0.60960(14) -0.10451(15) 0.0525(5) Uani 1 1 d .
O10 O 0.7159(2) 0.70730(14) -0.25091(13) 0.0488(5) Uani 1 1 d .
N1 N 0.9195(2) 0.54699(16) -0.35265(14) 0.0378(4) Uani 1 1 d .
N2 N 0.9849(3) 0.66241(18) -0.44076(16) 0.0478(5) Uani 1 1 d .
N3 N 1.1768(2) 0.61956(17) -0.36526(16) 0.0443(5) Uani 1 1 d .
N4 N 0.6652(2) 0.54591(16) -0.10877(14) 0.0378(4) Uani 1 1 d .
N5 N 0.7294(3) 0.60217(17) 0.05651(15) 0.0453(5) Uani 1 1 d .
N6 N 0.5621(3) 0.67241(17) -0.01004(15) 0.0450(5) Uani 1 1 d .
C1 C 0.8878(3) 0.59983(19) -0.40549(17) 0.0389(5) Uani 1 1 d .
C2 C 1.1256(3) 0.6684(2) -0.41605(18) 0.0439(6) Uani 1 1 d .
C3 C 1.0658(3) 0.56082(19) -0.33518(17) 0.0387(5) Uani 1 1 d .
C4 C 0.9671(3) 0.50119(19) -0.15795(18) 0.0386(5) Uani 1 1 d .
C5 C 1.0010(3) 0.4514(2) -0.24484(19) 0.0400(5) Uani 1 1 d .
C6 C 0.9277(3) 0.3420(2) -0.29861(19) 0.0426(6) Uani 1 1 d .
H6B H 0.9550 0.3100 -0.3553 0.051 Uiso 1 1 calc R
C7 C 0.8125(3) 0.2798(2) -0.26739(18) 0.0427(6) Uani 1 1 d .
C8 C 0.7773(3) 0.3266(2) -0.18072(18) 0.0412(6) Uani 1 1 d .
H8A H 0.7019 0.2851 -0.1588 0.049 Uiso 1 1 calc R
C9 C 0.8554(3) 0.43503(19) -0.12800(17) 0.0374(5) Uani 1 1 d .
C10 C 0.7366(3) 0.54652(19) -0.03087(17) 0.0380(5) Uani 1 1 d .
C11 C 0.6419(3) 0.6641(2) 0.05978(18) 0.0445(6) Uani 1 1 d .
C12 C 0.5791(3) 0.60949(19) -0.09241(17) 0.0377(5) Uani 1 1 d .
C13 C 0.6220(3) 0.6016(2) -0.29619(18) 0.0401(5) Uani 1 1 d .
C14 C 0.5126(3) 0.5508(2) -0.25487(17) 0.0379(5) Uani 1 1 d .
C15 C 0.4180(3) 0.4436(2) -0.29907(18) 0.0405(5) Uani 1 1 d .
H15A H 0.3440 0.4116 -0.2704 0.049 Uiso 1 1 calc R
C16 C 0.4361(3) 0.3842(2) -0.38786(18) 0.0411(5) Uani 1 1 d .
C17 C 0.5470(3) 0.4321(2) -0.43021(18) 0.0418(6) Uani 1 1 d .
H17A H 0.5601 0.3918 -0.4889 0.050 Uiso 1 1 calc R
C18 C 0.6372(3) 0.5397(2) -0.38442(18) 0.0407(5) Uani 1 1 d .
C19 C 0.7243(3) 0.1654(2) -0.3320(2) 0.0497(6) Uani 1 1 d .
C20 C 0.5002(5) 0.0159(3) -0.3630(3) 0.0890(13) Uani 1 1 d .
H20A H 0.4130 -0.0060 -0.3360 0.134 Uiso 1 1 calc R
H20B H 0.5550 -0.0351 -0.3692 0.134 Uiso 1 1 calc R
H20C H 0.4683 0.0162 -0.4235 0.134 Uiso 1 1 calc R
C21 C 0.3404(3) 0.2678(2) -0.4391(2) 0.0512(7) Uani 1 1 d .
C22 C 0.1227(5) 0.1246(3) -0.4461(4) 0.1153(19) Uani 1 1 d .
H22A H 0.0445 0.1090 -0.4109 0.173 Uiso 1 1 calc R
H22B H 0.1775 0.0735 -0.4525 0.173 Uiso 1 1 calc R
H22C H 0.0782 0.1173 -0.5068 0.173 Uiso 1 1 calc R
C23 C 1.1819(3) 0.6685(2) -0.0863(2) 0.0480(6) Uani 1 1 d .
H23A H 1.2339 0.6188 -0.1181 0.058 Uiso 1 1 calc R
H23B H 1.2206 0.6956 -0.0199 0.058 Uiso 1 1 calc R
C24 C 1.2129(3) 0.7644(2) -0.11943(18) 0.0415(6) Uani 1 1 d .
C25 C 1.3590(3) 0.8371(2) -0.0971(3) 0.0610(8) Uani 1 1 d .
H25A H 1.4353 0.8256 -0.0637 0.073 Uiso 1 1 calc R
C26 C 1.3912(4) 0.9269(3) -0.1247(3) 0.0849(12) Uani 1 1 d .
H26A H 1.4896 0.9758 -0.1101 0.102 Uiso 1 1 calc R
C27 C 1.2788(5) 0.9442(3) -0.1737(3) 0.0833(12) Uani 1 1 d .
H27A H 1.3015 1.0048 -0.1922 0.100 Uiso 1 1 calc R
C28 C 1.1341(4) 0.8733(3) -0.1954(2) 0.0666(9) Uani 1 1 d .
H28A H 1.0584 0.8855 -0.2285 0.080 Uiso 1 1 calc R
C29 C 1.1002(3) 0.7833(2) -0.16795(19) 0.0506(7) Uani 1 1 d .
H29A H 1.0013 0.7354 -0.1822 0.061 Uiso 1 1 calc R
C30 C 0.6512(4) 0.7870(2) -0.2666(2) 0.0607(8) Uani 1 1 d .
H30A H 0.5536 0.7775 -0.2474 0.073 Uiso 1 1 calc R
H30B H 0.6373 0.7764 -0.3323 0.073 Uiso 1 1 calc R
C31 C 0.7582(3) 0.9001(2) -0.2105(2) 0.0495(6) Uani 1 1 d .
C32 C 0.7887(4) 0.9370(3) -0.1151(2) 0.0688(9) Uani 1 1 d .
H32A H 0.7435 0.8906 -0.0847 0.083 Uiso 1 1 calc R
C33 C 0.8832(5) 1.0397(4) -0.0643(3) 0.0933(14) Uani 1 1 d .
H33B H 0.9032 1.0633 0.0005 0.112 Uiso 1 1 calc R
C34 C 0.9492(5) 1.1085(3) -0.1077(4) 0.0958(16) Uani 1 1 d .
H34A H 1.0122 1.1797 -0.0719 0.115 Uiso 1 1 calc R
C35 C 0.9247(5) 1.0752(3) -0.2034(4) 0.0931(14) Uani 1 1 d .
H35A H 0.9722 1.1222 -0.2326 0.112 Uiso 1 1 calc R
C36 C 0.8267(4) 0.9689(3) -0.2555(3) 0.0672(9) Uani 1 1 d .
H36A H 0.8076 0.9444 -0.3203 0.081 Uiso 1 1 calc R

loop_
_atom_site_aniso_label
_atom_site_aniso_U_11
_atom_site_aniso_U_22
_atom_site_aniso_U_33
_atom_site_aniso_U_23
_atom_site_aniso_U_13
_atom_site_aniso_U_12
Cl1 0.0637(5) 0.0585(4) 0.0712(5) 0.0336(4) 0.0288(4) 0.0013(4)
Cl2 0.0889(6) 0.0596(4) 0.0405(4) 0.0058(3) 0.0219(4) 0.0263(4)
O1 0.0335(9) 0.0485(10) 0.0620(11) 0.0303(9) 0.0161(8) 0.0144(8)
O2 0.0488(10) 0.0453(9) 0.0394(9) 0.0184(8) 0.0082(8) 0.0206(8)
O3 0.0440(10) 0.0482(10) 0.0416(9) 0.0091(8) 0.0036(8) 0.0244(8)
O4 0.0415(10) 0.0557(11) 0.0493(10) 0.0299(9) 0.0065(8) 0.0133(8)
O5 0.0858(16) 0.0469(11) 0.0563(13) 0.0083(10) 0.0249(12) 0.0083(11)
O6 0.0615(13) 0.0518(12) 0.0699(14) 0.0037(11) 0.0204(11) -0.0063(10)
O7 0.0772(15) 0.0489(12) 0.0634(14) -0.0003(10) 0.0209(12) 0.0057(11)
O8 0.0661(14) 0.0515(12) 0.0777(16) 0.0000(11) 0.0249(12) -0.0110(11)
O9 0.0429(10) 0.0339(9) 0.0754(14) 0.0140(9) 0.0148(9) 0.0104(8)
O10 0.0410(10) 0.0399(9) 0.0576(11) 0.0128(8) -0.0040(8) 0.0107(8)
N1 0.0351(10) 0.0372(10) 0.0423(11) 0.0179(9) 0.0089(9) 0.0093(9)
N2 0.0529(14) 0.0457(12) 0.0456(12) 0.0230(10) 0.0125(10) 0.0093(11)
N3 0.0385(11) 0.0409(11) 0.0513(13) 0.0175(10) 0.0164(10) 0.0069(10)
N4 0.0391(11) 0.0386(10) 0.0360(10) 0.0117(8) 0.0068(9) 0.0156(9)
N5 0.0531(13) 0.0442(12) 0.0368(11) 0.0134(9) 0.0083(10) 0.0149(11)
N6 0.0493(12) 0.0411(11) 0.0402(12) 0.0067(9) 0.0097(10) 0.0175(10)
C1 0.0396(13) 0.0345(12) 0.0375(12) 0.0116(10) 0.0051(10) 0.0071(10)
C2 0.0478(15) 0.0362(12) 0.0429(14) 0.0145(11) 0.0184(11) 0.0041(11)
C3 0.0379(13) 0.0332(11) 0.0452(13) 0.0142(10) 0.0111(10) 0.0113(10)
C4 0.0337(12) 0.0347(12) 0.0520(14) 0.0190(11) 0.0052(10) 0.0152(10)
C5 0.0311(12) 0.0433(13) 0.0543(15) 0.0271(12) 0.0110(11) 0.0134(11)
C6 0.0446(14) 0.0404(13) 0.0474(14) 0.0182(11) 0.0115(11) 0.0173(11)
C7 0.0440(14) 0.0373(13) 0.0481(14) 0.0191(11) 0.0069(11) 0.0116(11)
C8 0.0407(13) 0.0402(13) 0.0483(14) 0.0234(11) 0.0103(11) 0.0124(11)
C9 0.0374(12) 0.0393(12) 0.0413(13) 0.0185(10) 0.0065(10) 0.0169(11)
C10 0.0385(12) 0.0345(12) 0.0398(13) 0.0149(10) 0.0072(10) 0.0087(10)
C11 0.0515(15) 0.0356(12) 0.0381(13) 0.0064(10) 0.0142(11) 0.0086(11)
C12 0.0353(12) 0.0341(11) 0.0399(13) 0.0095(10) 0.0058(10) 0.0108(10)
C13 0.0328(12) 0.0383(12) 0.0450(14) 0.0130(11) -0.0033(10) 0.0105(10)
C14 0.0353(12) 0.0406(12) 0.0367(12) 0.0098(10) 0.0027(10) 0.0168(11)
C15 0.0348(12) 0.0450(13) 0.0426(13) 0.0163(11) 0.0059(10) 0.0143(11)
C16 0.0367(13) 0.0406(13) 0.0430(13) 0.0136(11) 0.0004(10) 0.0120(11)
C17 0.0409(13) 0.0444(13) 0.0377(13) 0.0119(11) 0.0021(10) 0.0153(11)
C18 0.0353(12) 0.0473(14) 0.0414(13) 0.0214(11) 0.0016(10) 0.0116(11)
C19 0.0570(17) 0.0392(13) 0.0483(15) 0.0157(12) 0.0098(13) 0.0094(13)
C20 0.077(2) 0.060(2) 0.084(3) -0.0005(19) 0.020(2) -0.0150(18)
C21 0.0474(15) 0.0439(14) 0.0503(16) 0.0096(13) 0.0057(13) 0.0069(12)
C22 0.082(3) 0.063(2) 0.137(4) -0.007(2) 0.042(3) -0.026(2)
C23 0.0414(14) 0.0419(13) 0.0556(16) 0.0189(12) -0.0011(12) 0.0069(11)
C24 0.0443(14) 0.0359(12) 0.0435(14) 0.0118(10) 0.0091(11) 0.0147(11)
C25 0.0432(15) 0.0494(16) 0.094(2) 0.0291(16) 0.0133(15) 0.0167(13)
C26 0.063(2) 0.058(2) 0.147(4) 0.051(2) 0.043(2) 0.0178(18)
C27 0.104(3) 0.068(2) 0.122(3) 0.063(2) 0.065(3) 0.048(2)
C28 0.088(3) 0.072(2) 0.067(2) 0.0373(17) 0.0270(18) 0.048(2)
C29 0.0584(17) 0.0483(15) 0.0448(15) 0.0131(12) 0.0074(13) 0.0220(13)
C30 0.0603(18) 0.0457(15) 0.072(2) 0.0188(14) -0.0062(15) 0.0186(14)
C31 0.0484(15) 0.0404(13) 0.0562(17) 0.0129(12) 0.0036(13) 0.0165(12)
C32 0.065(2) 0.077(2) 0.0578(19) 0.0141(17) 0.0123(16) 0.0252(18)
C33 0.095(3) 0.078(3) 0.074(3) -0.015(2) -0.009(2) 0.036(2)
C34 0.081(3) 0.0424(19) 0.128(4) -0.002(2) -0.023(3) 0.0161(19)
C35 0.076(3) 0.062(2) 0.149(5) 0.058(3) 0.003(3) 0.017(2)
C36 0.072(2) 0.0606(19) 0.072(2) 0.0285(17) 0.0015(17) 0.0238(17)

loop_
_atom_type_symbol
_atom_type_description
_atom_type_scat_dispersion_real
_atom_type_scat_dispersion_imag
_atom_type_scat_source
C C 0.0033 0.0016 'International Tables Vol C Tables 4.2.6.8 and 6.1.1.4'
H H 0.0000 0.0000 'International Tables Vol C Tables 4.2.6.8 and 6.1.1.4'
N N 0.0061 0.0033 'International Tables Vol C Tables 4.2.6.8 and 6.1.1.4'
O O 0.0106 0.0060 'International Tables Vol C Tables 4.2.6.8 and 6.1.1.4'
Cl Cl 0.1484 0.1585 'International Tables Vol C Tables 4.2.6.8 and 6.1.1.4'

loop_
_geom_angle_atom_site_label_1
_geom_angle_atom_site_label_2
_geom_angle_atom_site_label_3
_geom_angle
C3 O1 C5 116.74(19)
C10 O2 C9 116.78(18)
C12 O3 C14 116.64(18)
C1 O4 C18 117.02(19)
C19 O6 C20 115.9(3)
C21 O8 C22 115.6(3)
C4 O9 C23 120.3(2)
C13 O10 C30 111.85(19)
C1 N1 C3 113.1(2)
C2 N2 C1 111.9(2)
C2 N3 C3 111.7(2)
C12 N4 C10 112.7(2)
C11 N5 C10 111.6(2)
C11 N6 C12 111.9(2)
N1 C1 N2 127.3(2)
N1 C1 O4 118.9(2)
N2 C1 O4 113.8(2)
N2 C2 N3 128.7(2)
N2 C2 Cl1 115.6(2)
N3 C2 Cl1 115.7(2)
N1 C3 N3 127.2(2)
N1 C3 O1 118.8(2)
N3 C3 O1 113.9(2)
O9 C4 C9 116.8(2)
O9 C4 C5 126.2(2)
C9 C4 C5 116.7(2)
C6 C5 C4 122.0(2)
C6 C5 O1 118.4(2)
C4 C5 O1 119.7(2)
C5 C6 C7 119.3(2)
C8 C7 C6 120.0(2)
C8 C7 C19 122.1(2)
C6 C7 C19 117.8(2)
C9 C8 C7 119.0(2)
C8 C9 C4 122.9(2)
C8 C9 O2 119.5(2)
C4 C9 O2 117.6(2)
N4 C10 N5 127.5(2)
N4 C10 O2 118.2(2)
N5 C10 O2 114.3(2)
N6 C11 N5 128.7(2)
N6 C11 Cl2 115.8(2)
N5 C11 Cl2 115.5(2)
N4 C12 N6 127.6(2)
N4 C12 O3 118.7(2)
N6 C12 O3 113.7(2)
O10 C13 C14 121.5(2)
O10 C13 C18 120.8(2)
C14 C13 C18 117.6(2)
C15 C14 C13 122.3(2)
C15 C14 O3 119.3(2)
C13 C14 O3 118.4(2)
C14 C15 C16 118.4(2)
C17 C16 C15 120.6(2)
C17 C16 C21 117.9(2)
C15 C16 C21 121.5(3)
C18 C17 C16 119.2(2)
C17 C18 C13 121.9(2)
C17 C18 O4 119.6(2)
C13 C18 O4 118.5(2)
O5 C19 O6 123.9(3)
O5 C19 C7 124.7(3)
O6 C19 C7 111.4(2)
O7 C21 O8 123.8(3)
O7 C21 C16 123.9(3)
O8 C21 C16 112.3(2)
O9 C23 C24 110.8(2)
C25 C24 C29 119.6(3)
C25 C24 C23 117.9(2)
C29 C24 C23 122.5(2)
C24 C25 C26 119.6(3)
C27 C26 C25 120.3(3)
C28 C27 C26 120.4(3)
C27 C28 C29 119.9(3)
C28 C29 C24 120.2(3)
O10 C30 C31 107.9(2)
C32 C31 C36 119.4(3)
C32 C31 C30 121.0(3)
C36 C31 C30 119.6(3)
C33 C32 C31 121.1(4)
C32 C33 C34 120.1(4)
C33 C34 C35 121.3(4)
C34 C35 C36 118.3(4)
C31 C36 C35 119.8(4)

loop_
_geom_bond_atom_site_label_1
_geom_bond_atom_site_label_2
_geom_bond_distance
Cl1 C2 1.718(3)
Cl2 C11 1.725(3)
O1 C3 1.339(3)
O1 C5 1.410(3)
O2 C10 1.342(3)
O2 C9 1.412(3)
O3 C12 1.343(3)
O3 C14 1.410(3)
O4 C1 1.340(3)
O4 C18 1.406(3)
O5 C19 1.201(3)
O6 C19 1.335(4)
O6 C20 1.444(4)
O7 C21 1.199(3)
O8 C21 1.330(4)
O8 C22 1.447(4)
O9 C4 1.350(3)
O9 C23 1.441(3)
O10 C13 1.362(3)
O10 C30 1.458(3)
N1 C1 1.319(3)
N1 C3 1.327(3)
N2 C2 1.320(4)
N2 C1 1.334(3)
N3 C2 1.324(3)
N3 C3 1.331(3)
N4 C12 1.322(3)
N4 C10 1.330(3)
N5 C11 1.326(3)
N5 C10 1.330(3)
N6 C11 1.321(4)
N6 C12 1.329(3)
C4 C9 1.386(3)
C4 C5 1.395(4)
C5 C6 1.377(4)
C6 C7 1.390(4)
C7 C8 1.389(4)
C7 C19 1.491(4)
C8 C9 1.371(3)
C13 C14 1.384(4)
C13 C18 1.388(4)
C14 C15 1.377(3)
C15 C16 1.394(4)
C16 C17 1.386(4)
C16 C21 1.482(4)
C17 C18 1.371(4)
C23 C24 1.511(4)
C24 C25 1.381(4)
C24 C29 1.383(4)
C25 C26 1.382(5)
C26 C27 1.372(6)
C27 C28 1.363(5)
C28 C29 1.382(4)
C30 C31 1.496(4)
C31 C32 1.369(4)
C31 C36 1.383(4)
C32 C33 1.350(5)
C33 C34 1.358(7)
C34 C35 1.375(7)
C35 C36 1.396(5)

loop_
_cod_related_entry_id
_cod_related_entry_database
_cod_related_entry_code
1 ChemSpider 30651606
